data_4350015
loop_
_publ_author_name
'Su, Qian-Qian'
'Fan, Kun'
'Jin, Xin-Xin'
'Huang, Xin-Da'
'Cheng, Shun-Cheung'
'Luo, Li-Juan'
'Li, Yao-Jie'
'Xiang, Jing'
'Ko, Chi-Chiu'
'Zheng, Li-Min'
'Lau, Tai-Chu'

_publ_section_title
;
 Syntheses, crystal structures and magnetic properties of a series of
 luminescent lanthanide complexes containing neutral tetradentate
 phenanthroline-amide ligands
;
_journal_issue 6
_journal_name_full 'Inorganic Chemistry Frontiers'
_journal_page_first 1442
_journal_paper_doi 10.1039/C9QI00238C
_journal_volume 6
_journal_year 2019
_chemical_formula_sum 'C44 H64 Cl3 N8 O11 Tb'
_chemical_formula_weight 1146.30
_space_group_crystal_system monoclinic
_space_group_IT_number 14
_space_group_name_Hall '-P 2yn'
_space_group_name_H-M_alt 'P 1 21/n 1'
_atom_sites_solution_hydrogens mixed
_audit_creation_method SHELXL-2014/7
_audit_update_record
;
2019-02-20 deposited with the CCDC.	2019-04-12 downloaded from the CCDC.
;
_cell_angle_alpha 90
_cell_angle_beta 90.718(2)
_cell_angle_gamma 90
_cell_formula_units_Z 4
_cell_length_a 17.7872(5)
_cell_length_b 15.8545(4)
_cell_length_c 18.2894(5)
_cell_measurement_reflns_used 15254
_cell_measurement_temperature 100.00(10)
_cell_measurement_theta_max 29.2530
_cell_measurement_theta_min 3.7600
_cell_volume 5157.3(2)
_computing_cell_refinement 'CrysAlisPro 1.171.38.43f (Rigaku OD, 2015)'
_computing_data_collection 'CrysAlisPro 1.171.38.43f (Rigaku OD, 2015)'
_computing_data_reduction 'CrysAlisPro 1.171.38.43f (Rigaku OD, 2015)'
_computing_structure_refinement 'SHELXL-2014/7 (Sheldrick, 2014)'
_diffrn_ambient_temperature 100.00(10)
_diffrn_detector_area_resol_mean 5.2684
_diffrn_measured_fraction_theta_full 0.998
_diffrn_measured_fraction_theta_max 0.998
_diffrn_measurement_device_type 'SuperNova, Dual, Cu at zero, AtlasS2'
_diffrn_radiation_type MoK\a
_diffrn_radiation_wavelength 0.71073
_diffrn_reflns_av_R_equivalents 0.0391
_diffrn_reflns_av_unetI/netI 0.0373
_diffrn_reflns_Laue_measured_fraction_full 0.998
_diffrn_reflns_Laue_measured_fraction_max 0.998
_diffrn_reflns_limit_h_max 21
_diffrn_reflns_limit_h_min -21
_diffrn_reflns_limit_k_max 17
_diffrn_reflns_limit_k_min -18
_diffrn_reflns_limit_l_max 21
_diffrn_reflns_limit_l_min -21
_diffrn_reflns_number 36999
_diffrn_reflns_point_group_measured_fraction_full 0.998
_diffrn_reflns_point_group_measured_fraction_max 0.998
_diffrn_reflns_theta_full 25.008
_diffrn_reflns_theta_max 25.008
_diffrn_reflns_theta_min 3.426
_diffrn_source 'micro-focus sealed X-ray tube'
_exptl_absorpt_coefficient_mu 1.590
_exptl_absorpt_correction_T_max 1.00000
_exptl_absorpt_correction_T_min 0.80777
_exptl_absorpt_correction_type multi-scan
_exptl_absorpt_process_details sadabs
_exptl_crystal_colour white
_exptl_crystal_density_diffrn 1.476
_exptl_crystal_description block
_exptl_crystal_F_000 2352
_exptl_crystal_size_max 0.090
_exptl_crystal_size_mid 0.080
_exptl_crystal_size_min 0.070
_refine_diff_density_max 2.600
_refine_diff_density_min -1.079
_refine_diff_density_rms 0.135
_refine_ls_extinction_method none
_refine_ls_goodness_of_fit_ref 1.071
_refine_ls_hydrogen_treatment constr
_refine_ls_matrix_type full
_refine_ls_number_parameters 608
_refine_ls_number_reflns 9073
_refine_ls_number_restraints 1740
_refine_ls_restrained_S_all 1.056
_refine_ls_R_factor_all 0.0588
_refine_ls_R_factor_gt 0.0472
_refine_ls_shift/su_max 0.050
_refine_ls_shift/su_mean 0.001
_refine_ls_structure_factor_coef Fsqd
_refine_ls_weighting_details 'w=1/[\s^2^(Fo^2^)+(0.0452P)^2^+38.6004P] where P=(Fo^2^+2Fc^2^)/3'
_refine_ls_weighting_scheme calc
_refine_ls_wR_factor_gt 0.1182
_refine_ls_wR_factor_ref 0.1262
_reflns_Friedel_coverage 0.000
_reflns_number_gt 7448
_reflns_number_total 9073
_reflns_threshold_expression 'I > 2\s(I)'
_cod_data_source_file c9qi00238c2.cif
_cod_data_source_block 2017-26
_cod_original_sg_symbol_H-M 'P 21/n'
_cod_database_code 4350015
_shelx_shelxl_version_number 2014/7
_shelx_space_group_comment
;
The symmetry employed for this shelxl refinement is uniquely defined
by the following loop, which should always be used as a source of
symmetry information in preference to the above space-group names.
They are only intended as comments.
;
_shelx_estimated_absorpt_t_min 0.870
_shelx_estimated_absorpt_t_max 0.897

loop_
_space_group_symop_operation_xyz
'x, y, z'
'-x+1/2, y+1/2, -z+1/2'
'-x, -y, -z'
'x-1/2, -y-1/2, z-1/2'

loop_
_atom_site_label
_atom_site_type_symbol
_atom_site_fract_x
_atom_site_fract_y
_atom_site_fract_z
_atom_site_U_iso_or_equiv
_atom_site_adp_type
_atom_site_occupancy
_atom_site_site_symmetry_order
_atom_site_calc_flag
_atom_site_refinement_flags_posn
_atom_site_refinement_flags_adp
Tb1 Tb -0.01977(2) 0.50294(2) 0.24476(2) 0.01225(10) Uani 1 1 d . U
Cl1 Cl 0.62387(9) 0.27652(10) 0.15975(9) 0.0322(4) Uani 1 1 d . U
Cl2 Cl 0.12832(8) 0.90822(9) 0.39896(8) 0.0258(3) Uani 1 1 d . U
Cl3 Cl 0.71762(10) 0.55582(14) 0.30367(12) 0.0537(5) Uani 1 1 d . .
N1 N -0.2305(3) 0.3406(3) 0.2544(3) 0.0245(10) Uani 1 1 d . U
H1 H -0.2680 0.3345 0.2248 0.029 Uiso 1 1 calc R U
N2 N -0.1267(2) 0.4892(3) 0.1536(2) 0.0152(8) Uani 1 1 d . U
N3 N 0.0057(2) 0.5504(3) 0.1172(2) 0.0158(8) Uani 1 1 d . U
N4 N 0.2009(3) 0.5773(3) 0.1522(3) 0.0221(9) Uani 1 1 d . U
H4 H 0.2129 0.6093 0.1162 0.027 Uiso 1 1 calc R U
N5 N -0.0322(3) 0.2248(3) 0.2359(3) 0.0227(9) Uani 1 1 d . U
H5 H -0.0301 0.1867 0.2694 0.027 Uiso 1 1 calc R U
N6 N 0.0297(2) 0.4011(3) 0.3380(2) 0.0154(8) Uani 1 1 d . U
N7 N 0.0484(2) 0.5663(3) 0.3555(2) 0.0159(8) Uani 1 1 d . U
N8 N 0.0634(3) 0.7738(3) 0.2835(3) 0.0213(9) Uani 1 1 d . U
H8E H 0.0860 0.7986 0.3194 0.026 Uiso 1 1 calc R U
O1 O -0.1266(2) 0.4172(2) 0.28218(19) 0.0174(7) Uani 1 1 d . U
O2 O 0.1086(2) 0.5077(2) 0.2104(2) 0.0178(7) Uani 1 1 d . U
O3 O -0.0036(2) 0.3583(2) 0.2038(2) 0.0174(7) Uani 1 1 d . U
O4 O 0.0146(2) 0.6526(2) 0.2391(2) 0.0179(7) Uani 1 1 d . U
O5 O -0.1174(2) 0.5912(2) 0.2888(2) 0.0204(8) Uani 1 1 d . U
O6 O 0.9083(3) 0.0886(3) 0.3167(2) 0.0378(11) Uani 1 1 d . .
H6D H 0.9338 0.0475 0.3336 0.045 Uiso 1 1 d R U
H6A H 0.8744 0.0702 0.2877 0.045 Uiso 1 1 d R U
O7 O 0.5441(2) 0.4405(3) 0.1124(3) 0.0405(11) Uani 1 1 d . U
H7A H 0.4963 0.4403 0.1120 0.049 Uiso 1 1 d R U
H7B H 0.5585 0.3988 0.1382 0.049 Uiso 1 1 d R U
O8 O 0.4074(3) 0.5873(3) 0.0329(3) 0.0403(11) Uani 1 1 d . U
H8D H 0.4194 0.5810 -0.0116 0.048 Uiso 1 1 d R U
H8A H 0.4030 0.5395 0.0536 0.048 Uiso 1 1 d R U
O9 O 0.1343(3) 0.8171(3) 0.5569(3) 0.0439(12) Uani 1 1 d . U
H9C H 0.1211 0.8489 0.5919 0.053 Uiso 1 1 d R U
H9D H 0.1314 0.8450 0.5173 0.053 Uiso 1 1 d R U
O10 O 0.2717(3) 0.6747(3) 0.0483(3) 0.0434(11) Uani 1 1 d . U
H10B H 0.2467 0.6762 0.0085 0.052 Uiso 1 1 d R U
H10D H 0.3137 0.6504 0.0418 0.052 Uiso 1 1 d R U
O11 O 0.7699(3) 0.2323(4) 0.0724(4) 0.0736(18) Uani 1 1 d . U
H11B H 0.8047 0.2584 0.0954 0.088 Uiso 1 1 d R U
H11A H 0.7319 0.2272 0.0998 0.088 Uiso 1 1 d R U
C1 C 0.2967(5) 0.7577(7) 0.3168(6) 0.079(3) Uani 1 1 d . U
H1A H 0.2476 0.7807 0.3255 0.119 Uiso 1 1 calc R U
H1B H 0.3311 0.8027 0.3067 0.119 Uiso 1 1 calc R U
H1C H 0.3137 0.7273 0.3593 0.119 Uiso 1 1 calc R U
C2 C 0.2928(5) 0.6980(6) 0.2514(5) 0.0639(18) Uani 1 1 d . U
H2A H 0.2610 0.7231 0.2138 0.077 Uiso 1 1 calc R U
H2B H 0.3428 0.6922 0.2314 0.077 Uiso 1 1 calc R U
C3 C 0.2648(5) 0.6167(5) 0.2679(5) 0.0544(17) Uani 1 1 d . U
H3A H 0.2152 0.6235 0.2886 0.065 Uiso 1 1 calc R U
H3B H 0.2968 0.5926 0.3058 0.065 Uiso 1 1 calc R U
C4 C 0.2585(3) 0.5522(4) 0.2054(4) 0.0306(12) Uani 1 1 d . U
H4A H 0.3066 0.5475 0.1812 0.037 Uiso 1 1 calc R U
H4B H 0.2460 0.4973 0.2252 0.037 Uiso 1 1 calc R U
C5 C 0.1309(3) 0.5517(3) 0.1583(3) 0.0190(10) Uani 1 1 d . U
C6 C 0.0739(3) 0.5765(3) 0.1003(3) 0.0156(9) Uani 1 1 d . U
C7 C 0.0887(3) 0.6189(3) 0.0348(3) 0.0204(10) Uani 1 1 d . U
H7 H 0.1372 0.6362 0.0239 0.024 Uiso 1 1 calc R U
C8 C 0.0301(3) 0.6343(4) -0.0130(3) 0.0199(10) Uani 1 1 d . U
H8 H 0.0389 0.6625 -0.0566 0.024 Uiso 1 1 calc R U
C9 C -0.0434(3) 0.6075(3) 0.0038(3) 0.0187(10) Uani 1 1 d . U
C10 C -0.0524(3) 0.5655(3) 0.0703(3) 0.0154(9) Uani 1 1 d . U
C11 C -0.1243(3) 0.5326(3) 0.0905(3) 0.0151(9) Uani 1 1 d . U
C12 C -0.1868(3) 0.5430(3) 0.0438(3) 0.0164(10) Uani 1 1 d . U
C13 C -0.1768(3) 0.5889(3) -0.0231(3) 0.0203(10) Uani 1 1 d . U
H13 H -0.2181 0.5983 -0.0537 0.024 Uiso 1 1 calc R U
C14 C -0.1084(3) 0.6189(4) -0.0426(3) 0.0202(10) Uani 1 1 d . U
H14 H -0.1035 0.6472 -0.0868 0.024 Uiso 1 1 calc R U
C15 C -0.2533(3) 0.5038(3) 0.0650(3) 0.0184(10) Uani 1 1 d . U
H15 H -0.2965 0.5096 0.0361 0.022 Uiso 1 1 calc R U
C16 C -0.2556(3) 0.4566(3) 0.1282(3) 0.0188(10) Uani 1 1 d . U
H16 H -0.2995 0.4293 0.1418 0.023 Uiso 1 1 calc R U
C17 C -0.1903(3) 0.4509(3) 0.1714(3) 0.0157(9) Uani 1 1 d . U
C18 C -0.1821(3) 0.4009(3) 0.2413(3) 0.0180(10) Uani 1 1 d . U
C19 C -0.2240(4) 0.2826(4) 0.3172(3) 0.0312(13) Uani 1 1 d . U
H19A H -0.1716 0.2787 0.3323 0.037 Uiso 1 1 calc R U
H19B H -0.2405 0.2268 0.3023 0.037 Uiso 1 1 calc R U
C20 C -0.2697(4) 0.3112(6) 0.3802(4) 0.0524(16) Uani 1 1 d . U
H20A H -0.2558 0.2774 0.4225 0.063 Uiso 1 1 calc R U
H20B H -0.2561 0.3692 0.3912 0.063 Uiso 1 1 calc R U
C21 C -0.3504(5) 0.3071(7) 0.3710(5) 0.064(2) Uani 1 1 d . U
H21A H -0.3643 0.2498 0.3584 0.076 Uiso 1 1 calc R U
H21B H -0.3651 0.3432 0.3305 0.076 Uiso 1 1 calc R U
C22 C -0.3934(6) 0.3334(8) 0.4376(6) 0.092(3) Uani 1 1 d . U
H22A H -0.3764 0.3011 0.4791 0.138 Uiso 1 1 calc R U
H22B H -0.4460 0.3235 0.4294 0.138 Uiso 1 1 calc R U
H22C H -0.3851 0.3923 0.4469 0.138 Uiso 1 1 calc R U
C23 C 0.2373(7) 0.8844(8) 0.1310(7) 0.099(3) Uani 1 1 d . U
H23A H 0.2603 0.8299 0.1259 0.149 Uiso 1 1 calc R U
H23B H 0.2744 0.9245 0.1472 0.149 Uiso 1 1 calc R U
H23C H 0.2167 0.9019 0.0846 0.149 Uiso 1 1 calc R U
C24 C 0.1732(5) 0.8793(6) 0.1881(5) 0.0586(18) Uani 1 1 d . U
H24A H 0.1939 0.8587 0.2341 0.070 Uiso 1 1 calc R U
H24B H 0.1536 0.9354 0.1965 0.070 Uiso 1 1 calc R U
C25 C 0.1118(4) 0.8241(5) 0.1649(4) 0.0415(14) Uani 1 1 d . U
H25A H 0.1313 0.7674 0.1592 0.050 Uiso 1 1 calc R U
H25B H 0.0935 0.8428 0.1175 0.050 Uiso 1 1 calc R U
C26 C 0.0472(4) 0.8215(4) 0.2165(3) 0.0277(12) Uani 1 1 d . U
H26A H 0.0337 0.8788 0.2296 0.033 Uiso 1 1 calc R U
H26B H 0.0042 0.7963 0.1917 0.033 Uiso 1 1 calc R U
C27 C 0.0443(3) 0.6940(3) 0.2900(3) 0.0167(10) Uani 1 1 d . U
C28 C 0.0618(3) 0.6486(3) 0.3603(3) 0.0167(10) Uani 1 1 d . U
C29 C 0.0910(3) 0.6859(4) 0.4238(3) 0.0220(10) Uani 1 1 d . U
H29 H 0.0985 0.7439 0.4261 0.026 Uiso 1 1 calc R U
C30 C 0.1085(3) 0.6358(4) 0.4829(3) 0.0215(11) Uani 1 1 d . U
H30 H 0.1273 0.6600 0.5257 0.026 Uiso 1 1 calc R U
C31 C 0.0982(3) 0.5480(4) 0.4786(3) 0.0182(10) Uani 1 1 d . U
C32 C 0.0676(3) 0.5171(3) 0.4129(3) 0.0157(9) Uani 1 1 d . U
C33 C 0.0571(3) 0.4273(3) 0.4037(3) 0.0163(9) Uani 1 1 d . U
C34 C 0.0762(3) 0.3722(3) 0.4599(3) 0.0174(10) Uani 1 1 d . U
C35 C 0.1070(3) 0.4060(4) 0.5274(3) 0.0196(10) Uani 1 1 d . U
H35 H 0.1199 0.3696 0.5654 0.024 Uiso 1 1 calc R U
C36 C 0.1172(3) 0.4900(4) 0.5358(3) 0.0200(10) Uani 1 1 d . U
H36 H 0.1369 0.5104 0.5796 0.024 Uiso 1 1 calc R U
C37 C 0.0650(3) 0.2855(4) 0.4478(3) 0.0188(10) Uani 1 1 d . U
H37 H 0.0756 0.2465 0.4845 0.023 Uiso 1 1 calc R U
C38 C 0.0381(3) 0.2594(4) 0.3806(3) 0.0189(10) Uani 1 1 d . U
H38 H 0.0314 0.2022 0.3711 0.023 Uiso 1 1 calc R U
C39 C 0.0208(3) 0.3193(3) 0.3267(3) 0.0163(10) Uani 1 1 d . U
C40 C -0.0061(3) 0.2999(3) 0.2501(3) 0.0176(10) Uani 1 1 d . U
C41 C -0.0654(4) 0.2033(4) 0.1640(4) 0.0344(13) Uani 1 1 d . U
H41A H -0.0889 0.2531 0.1431 0.041 Uiso 1 1 calc R U
H41B H -0.1041 0.1609 0.1703 0.041 Uiso 1 1 calc R U
C42 C -0.0070(5) 0.1702(5) 0.1117(4) 0.0444(15) Uani 1 1 d . U
H42A H 0.0399 0.2013 0.1127 0.053 Uiso 1 1 d R U
H42B H -0.0278 0.1728 0.0625 0.053 Uiso 1 1 d R U
C43 C 0.0236(6) 0.0852(6) 0.1332(5) 0.067(2) Uani 1 1 d . U
H43A H 0.0732 0.0779 0.1127 0.080 Uiso 1 1 calc R U
H43B H 0.0284 0.0820 0.1860 0.080 Uiso 1 1 calc R U
C44 C -0.0238(9) 0.0207(9) 0.1080(9) 0.127(4) Uani 1 1 d . U
H44A H -0.0573 0.0044 0.1464 0.190 Uiso 1 1 calc R U
H44B H 0.0058 -0.0269 0.0938 0.190 Uiso 1 1 calc R U
H44C H -0.0526 0.0406 0.0668 0.190 Uiso 1 1 calc R U

loop_
_atom_site_aniso_label
_atom_site_aniso_U_11
_atom_site_aniso_U_22
_atom_site_aniso_U_33
_atom_site_aniso_U_23
_atom_site_aniso_U_13
_atom_site_aniso_U_12
Tb1 0.01241(14) 0.01245(15) 0.01182(15) 0.00016(10) -0.00263(9) -0.00015(10)
Cl1 0.0269(8) 0.0252(8) 0.0443(9) 0.0099(7) -0.0089(7) -0.0083(6)
Cl2 0.0256(7) 0.0211(7) 0.0307(8) -0.0035(6) -0.0037(6) -0.0039(6)
Cl3 0.0296(9) 0.0674(14) 0.0643(13) 0.0018(10) 0.0062(9) 0.0133(9)
N1 0.021(2) 0.027(2) 0.025(2) 0.0083(19) -0.0019(18) -0.0060(18)
N2 0.0155(17) 0.0156(18) 0.0143(17) -0.0006(15) -0.0010(15) 0.0008(15)
N3 0.0160(17) 0.0146(17) 0.0169(17) -0.0031(15) -0.0010(15) 0.0000(15)
N4 0.018(2) 0.023(2) 0.026(2) -0.0040(18) -0.0014(17) -0.0021(17)
N5 0.032(2) 0.017(2) 0.019(2) 0.0006(17) -0.0008(18) -0.0016(18)
N6 0.0145(17) 0.0154(17) 0.0164(17) 0.0004(15) -0.0004(15) 0.0011(15)
N7 0.0147(17) 0.0170(18) 0.0160(18) -0.0016(15) -0.0007(15) 0.0015(15)
N8 0.022(2) 0.019(2) 0.022(2) -0.0022(17) -0.0035(17) -0.0013(17)
O1 0.0166(16) 0.0183(16) 0.0172(16) 0.0016(14) -0.0013(13) -0.0013(14)
O2 0.0146(15) 0.0173(16) 0.0216(16) 0.0002(14) -0.0018(13) 0.0012(13)
O3 0.0191(16) 0.0155(16) 0.0177(16) 0.0002(14) 0.0006(13) -0.0016(13)
O4 0.0186(16) 0.0163(16) 0.0188(16) -0.0008(14) -0.0029(13) 0.0006(14)
O5 0.0202(19) 0.021(2) 0.0203(19) -0.0024(16) -0.0009(15) 0.0031(16)
O6 0.044(3) 0.031(3) 0.038(3) 0.003(2) 0.002(2) -0.009(2)
O7 0.025(2) 0.037(3) 0.060(3) 0.011(2) -0.003(2) 0.001(2)
O8 0.043(3) 0.024(2) 0.054(3) 0.003(2) -0.003(2) -0.008(2)
O9 0.066(3) 0.032(2) 0.034(2) -0.003(2) -0.005(2) -0.005(2)
O10 0.032(2) 0.048(3) 0.051(2) -0.009(2) 0.012(2) -0.013(2)
O11 0.039(3) 0.091(5) 0.090(4) -0.025(4) -0.021(3) 0.013(3)
C1 0.060(5) 0.079(6) 0.098(6) -0.058(5) -0.027(5) 0.014(5)
C2 0.059(4) 0.063(4) 0.069(4) -0.010(3) -0.013(3) -0.002(3)
C3 0.053(3) 0.054(3) 0.056(3) -0.003(3) -0.021(3) 0.001(3)
C4 0.020(3) 0.035(3) 0.037(3) -0.006(2) -0.001(2) 0.000(2)
C5 0.017(2) 0.016(2) 0.023(2) -0.0064(18) 0.0003(18) 0.0014(18)
C6 0.017(2) 0.013(2) 0.018(2) -0.0038(18) 0.0004(18) 0.0002(17)
C7 0.020(2) 0.018(2) 0.023(2) -0.0016(19) 0.0024(19) -0.0009(19)
C8 0.023(2) 0.018(2) 0.019(2) 0.0042(19) 0.0039(19) 0.002(2)
C9 0.022(2) 0.015(2) 0.018(2) -0.0005(18) 0.0010(19) 0.0043(19)
C10 0.0162(19) 0.0136(19) 0.0164(19) -0.0011(17) -0.0011(17) 0.0012(17)
C11 0.0172(19) 0.0132(19) 0.0150(19) -0.0008(17) -0.0006(17) 0.0007(17)
C12 0.018(2) 0.016(2) 0.015(2) -0.0026(18) -0.0028(18) 0.0037(18)
C13 0.023(2) 0.018(2) 0.020(2) 0.0005(19) -0.0033(19) 0.0056(19)
C14 0.023(2) 0.019(2) 0.018(2) 0.0032(19) -0.0015(19) 0.0045(19)
C15 0.018(2) 0.016(2) 0.021(2) -0.0015(19) -0.0051(19) 0.0027(19)
C16 0.019(2) 0.016(2) 0.021(2) 0.0001(19) -0.0015(19) 0.0003(19)
C17 0.016(2) 0.013(2) 0.018(2) -0.0005(18) -0.0008(18) 0.0009(17)
C18 0.017(2) 0.017(2) 0.020(2) 0.0008(18) 0.0000(18) -0.0003(18)
C19 0.027(3) 0.034(3) 0.033(3) 0.013(2) 0.002(2) -0.004(2)
C20 0.047(3) 0.061(4) 0.049(3) 0.017(3) 0.003(3) 0.000(3)
C21 0.050(4) 0.083(4) 0.058(4) 0.019(4) 0.005(3) 0.000(4)
C22 0.077(7) 0.118(8) 0.081(7) 0.009(6) 0.027(6) 0.006(6)
C23 0.087(7) 0.096(7) 0.115(7) -0.030(6) 0.050(6) -0.029(6)
C24 0.058(4) 0.055(4) 0.063(4) -0.015(3) 0.016(3) -0.004(3)
C25 0.048(3) 0.036(3) 0.040(3) 0.001(3) 0.011(3) 0.000(3)
C26 0.032(3) 0.022(3) 0.028(3) 0.002(2) 0.001(2) -0.002(2)
C27 0.016(2) 0.015(2) 0.019(2) -0.0030(18) -0.0012(18) 0.0001(18)
C28 0.014(2) 0.016(2) 0.019(2) -0.0016(18) -0.0023(18) 0.0007(18)
C29 0.024(2) 0.020(2) 0.022(2) -0.0030(19) -0.0043(19) -0.0007(19)
C30 0.023(2) 0.022(2) 0.019(2) -0.004(2) -0.0050(19) 0.001(2)
C31 0.015(2) 0.021(2) 0.018(2) -0.0017(19) -0.0015(18) 0.0032(19)
C32 0.0130(18) 0.0185(19) 0.0158(19) 0.0005(17) 0.0000(16) 0.0039(17)
C33 0.0133(19) 0.020(2) 0.0153(19) -0.0007(17) 0.0000(17) 0.0036(17)
C34 0.014(2) 0.020(2) 0.018(2) 0.0003(19) 0.0014(18) 0.0066(18)
C35 0.020(2) 0.022(2) 0.017(2) 0.0003(19) -0.0031(19) 0.0083(19)
C36 0.021(2) 0.024(2) 0.016(2) -0.0020(19) -0.0035(19) 0.0032(19)
C37 0.017(2) 0.020(2) 0.019(2) 0.0030(19) -0.0009(19) 0.0067(19)
C38 0.020(2) 0.016(2) 0.022(2) 0.0004(19) 0.0028(19) 0.0043(19)
C39 0.015(2) 0.016(2) 0.017(2) -0.0006(18) 0.0012(18) 0.0027(18)
C40 0.017(2) 0.017(2) 0.018(2) -0.0002(18) 0.0009(18) 0.0011(18)
C41 0.043(3) 0.029(3) 0.031(3) -0.001(2) -0.004(2) -0.007(3)
C42 0.055(3) 0.041(3) 0.037(3) -0.002(3) -0.002(3) 0.005(3)
C43 0.080(4) 0.057(4) 0.063(4) -0.009(4) -0.010(4) 0.008(4)
C44 0.138(9) 0.109(8) 0.134(9) -0.006(8) 0.001(8) -0.003(8)

loop_
_atom_type_symbol
_atom_type_description
_atom_type_scat_dispersion_real
_atom_type_scat_dispersion_imag
_atom_type_scat_source
C C 0.0033 0.0016 'International Tables Vol C Tables 4.2.6.8 and 6.1.1.4'
H H 0.0000 0.0000 'International Tables Vol C Tables 4.2.6.8 and 6.1.1.4'
N N 0.0061 0.0033 'International Tables Vol C Tables 4.2.6.8 and 6.1.1.4'
O O 0.0106 0.0060 'International Tables Vol C Tables 4.2.6.8 and 6.1.1.4'
Cl Cl 0.1484 0.1585 'International Tables Vol C Tables 4.2.6.8 and 6.1.1.4'
Tb Tb -0.1723 4.1537 'International Tables Vol C Tables 4.2.6.8 and 6.1.1.4'

loop_
_geom_angle_atom_site_label_1
_geom_angle_atom_site_label_2
_geom_angle_atom_site_label_3
_geom_angle
O2 Tb1 O5 141.14(13)
O2 Tb1 O3 80.22(12)
O5 Tb1 O3 138.54(13)
O2 Tb1 O1 147.71(12)
O5 Tb1 O1 70.05(13)
O3 Tb1 O1 69.94(12)
O2 Tb1 O4 73.59(12)
O5 Tb1 O4 68.19(13)
O3 Tb1 O4 150.34(12)
O1 Tb1 O4 138.23(12)
O2 Tb1 N3 63.71(13)
O5 Tb1 N3 106.29(13)
O3 Tb1 N3 88.43(13)
O1 Tb1 N3 125.51(13)
O4 Tb1 N3 67.73(13)
O2 Tb1 N6 82.53(13)
O5 Tb1 N6 113.66(13)
O3 Tb1 N6 63.85(13)
O1 Tb1 N6 73.60(13)
O4 Tb1 N6 124.56(13)
N3 Tb1 N6 139.92(14)
O2 Tb1 N2 123.15(13)
O5 Tb1 N2 74.15(13)
O3 Tb1 N2 78.81(13)
O1 Tb1 N2 63.51(13)
O4 Tb1 N2 104.04(13)
N3 Tb1 N2 63.49(14)
N6 Tb1 N2 130.59(14)
O2 Tb1 N7 75.50(13)
O5 Tb1 N7 80.87(13)
O3 Tb1 N7 123.98(13)
O1 Tb1 N7 111.10(13)
O4 Tb1 N7 62.38(13)
N3 Tb1 N7 122.15(14)
N6 Tb1 N7 63.48(14)
N2 Tb1 N7 154.77(14)
C18 N1 C19 123.4(5)
C17 N2 C11 118.7(5)
C17 N2 Tb1 121.0(3)
C11 N2 Tb1 119.4(3)
C6 N3 C10 119.4(5)
C6 N3 Tb1 119.4(3)
C10 N3 Tb1 119.8(3)
C5 N4 C4 121.0(5)
C40 N5 C41 121.8(5)
C39 N6 C33 118.7(5)
C39 N6 Tb1 119.1(3)
C33 N6 Tb1 121.7(3)
C28 N7 C32 118.2(5)
C28 N7 Tb1 121.5(3)
C32 N7 Tb1 120.2(3)
C27 N8 C26 121.6(5)
C18 O1 Tb1 123.8(3)
C5 O2 Tb1 122.4(3)
C40 O3 Tb1 118.8(3)
C27 O4 Tb1 125.5(3)
C3 C2 C1 114.2(9)
C2 C3 C4 118.0(8)
N4 C4 C3 111.0(5)
O2 C5 N4 123.3(5)
O2 C5 C6 117.6(5)
N4 C5 C6 119.1(5)
N3 C6 C7 122.2(5)
N3 C6 C5 111.3(5)
C7 C6 C5 126.5(5)
C8 C7 C6 118.7(5)
C7 C8 C9 120.3(5)
C10 C9 C8 116.7(5)
C10 C9 C14 118.3(5)
C8 C9 C14 125.0(5)
N3 C10 C9 122.7(5)
N3 C10 C11 116.7(5)
C9 C10 C11 120.6(5)
N2 C11 C12 123.2(5)
N2 C11 C10 116.5(5)
C12 C11 C10 120.2(5)
C15 C12 C11 116.6(5)
C15 C12 C13 125.1(5)
C11 C12 C13 118.2(5)
C14 C13 C12 121.4(5)
C13 C14 C9 121.2(5)
C16 C15 C12 120.5(5)
C15 C16 C17 118.4(5)
N2 C17 C16 122.4(5)
N2 C17 C18 111.9(4)
C16 C17 C18 125.7(5)
O1 C18 N1 123.7(5)
O1 C18 C17 117.5(5)
N1 C18 C17 118.7(5)
N1 C19 C20 112.0(6)
C21 C20 C19 116.6(7)
C20 C21 C22 114.1(9)
C25 C24 C23 112.8(8)
C24 C25 C26 114.3(6)
N8 C26 C25 113.4(5)
O4 C27 N8 123.0(5)
O4 C27 C28 117.8(5)
N8 C27 C28 119.2(5)
N7 C28 C29 122.3(5)
N7 C28 C27 112.2(4)
C29 C28 C27 125.4(5)
C30 C29 C28 119.2(5)
C29 C30 C31 120.0(5)
C32 C31 C30 116.3(5)
C32 C31 C36 119.2(5)
C30 C31 C36 124.6(5)
N7 C32 C31 123.8(5)
N7 C32 C33 116.6(5)
C31 C32 C33 119.5(5)
N6 C33 C34 123.1(5)
N6 C33 C32 116.7(5)
C34 C33 C32 120.2(5)
C33 C34 C37 117.7(5)
C33 C34 C35 119.0(5)
C37 C34 C35 123.3(5)
C36 C35 C34 120.8(5)
C35 C36 C31 121.4(5)
C38 C37 C34 118.8(5)
C37 C38 C39 119.7(5)
N6 C39 C38 121.9(5)
N6 C39 C40 112.5(5)
C38 C39 C40 125.5(5)
O3 C40 N5 123.6(5)
O3 C40 C39 117.6(5)
N5 C40 C39 118.7(5)
N5 C41 C42 111.9(6)
C43 C42 C41 113.3(7)
C44 C43 C42 110.7(10)

loop_
_geom_bond_atom_site_label_1
_geom_bond_atom_site_label_2
_geom_bond_distance
Tb1 O2 2.376(4)
Tb1 O5 2.378(4)
Tb1 O3 2.431(4)
Tb1 O1 2.441(4)
Tb1 O4 2.453(4)
Tb1 N3 2.498(4)
Tb1 N6 2.501(4)
Tb1 N2 2.523(4)
Tb1 N7 2.553(4)
N1 C18 1.311(7)
N1 C19 1.474(8)
N2 C17 1.327(7)
N2 C11 1.345(7)
N3 C6 1.322(7)
N3 C10 1.356(7)
N4 C5 1.316(7)
N4 C4 1.459(8)
N5 C40 1.303(7)
N5 C41 1.475(8)
N6 C39 1.323(7)
N6 C33 1.355(7)
N7 C28 1.330(7)
N7 C32 1.349(7)
N8 C27 1.317(7)
N8 C26 1.465(7)
O1 C18 1.258(6)
O2 C5 1.250(7)
O3 C40 1.257(6)
O4 C27 1.250(6)
C1 C2 1.527(12)
C2 C3 1.416(12)
C3 C4 1.538(10)
C5 C6 1.511(7)
C6 C7 1.400(8)
C7 C8 1.374(8)
C8 C9 1.411(8)
C9 C10 1.398(8)
C9 C14 1.437(8)
C10 C11 1.434(8)
C11 C12 1.403(7)
C12 C15 1.395(8)
C12 C13 1.438(8)
C13 C14 1.359(8)
C15 C16 1.378(8)
C16 C17 1.400(7)
C17 C18 1.510(7)
C19 C20 1.490(10)
C20 C21 1.444(11)
C21 C22 1.505(13)
C23 C24 1.558(12)
C24 C25 1.458(11)
C25 C26 1.497(9)
C27 C28 1.502(7)
C28 C29 1.398(8)
C29 C30 1.373(8)
C30 C31 1.407(8)
C31 C32 1.402(7)
C31 C36 1.430(8)
C32 C33 1.445(7)
C33 C34 1.389(8)
C34 C37 1.406(8)
C34 C35 1.446(8)
C35 C36 1.351(8)
C37 C38 1.376(8)
C38 C39 1.401(8)
C39 C40 1.505(7)
C41 C42 1.514(10)
C42 C43 1.504(11)
C43 C44 1.399(16)
